data_2018939
loop_
_publ_author_name
'Zhou, Mengbo'
'Song, Li'
'Niu, Feng'
'Shu, Kangying'
'Chai, Wenxiang'

_publ_section_title
;
 A square-pyramidal copper(II) complex with strong intramolecular hydrogen
 bonds:
 diaqua(<i>N</i>,<i>N</i>'-dimethylformamide-\k<i>O</i>)bis[2-(diphenylphosphoryl)benzoato-\k<i>O</i>]copper(II)
;
_journal_coeditor_code BG3156
_journal_issue 5
_journal_name_full 'Acta Crystallographica Section C'
_journal_page_first 463
_journal_page_last 466
_journal_paper_doi 10.1107/S0108270113008317
_journal_volume 69
_journal_year 2013
_chemical_formula_iupac '[Cu (C19 H14 O3 P)2 (C3 H7 N O) (H2 O)2]'
_chemical_formula_moiety 'C41 H39 Cu N O9 P2'
_chemical_formula_sum 'C41 H39 Cu N O9 P2'
_chemical_formula_weight 815.21
_chemical_name_systematic
Diaqua(<i>N</i>,<i>N</i>'-dimethylformamide-\k<i>O</i>)bis[2-(diphenylphosphoryl)benzoato-\k<i>O</i>]copper(II)
_space_group_IT_number 15
_symmetry_cell_setting monoclinic
_symmetry_space_group_name_Hall '-C 2yc'
_symmetry_space_group_name_H-M 'C 1 2/c 1'
_atom_sites_solution_hydrogens geom
_atom_sites_solution_primary direct
_atom_sites_solution_secondary difmap
_audit_creation_method SHELXL-97
_cell_angle_alpha 90.00
_cell_angle_beta 100.450(6)
_cell_angle_gamma 90.00
_cell_formula_units_Z 4
_cell_length_a 19.0469(11)
_cell_length_b 8.7313(4)
_cell_length_c 23.6080(15)
_cell_measurement_reflns_used 2887
_cell_measurement_temperature 293(2)
_cell_measurement_theta_max 29.1176
_cell_measurement_theta_min 3.2182
_cell_volume 3861.0(4)
_computing_cell_refinement 'CrysAlis PRO (Oxford Diffraction, 2011)'
_computing_data_collection 'CrysAlis PRO (Oxford Diffraction, 2011)'
_computing_data_reduction 'CrysAlis PRO (Oxford Diffraction, 2011)'
_computing_molecular_graphics 'SHELXTL (Sheldrick, 2008)'
_computing_publication_material 'SHELXTL (Sheldrick, 2008)'
_computing_structure_refinement 'SHELXL97 (Sheldrick, 2008)'
_computing_structure_solution 'SHELXS97 (Sheldrick, 2008)'
_diffrn_ambient_temperature 293(2)
_diffrn_detector_area_resol_mean 10.3592
_diffrn_measured_fraction_theta_full 0.997
_diffrn_measured_fraction_theta_max 0.997
_diffrn_measurement_device_type 'Oxford Xcalibur Gemini ultra'
_diffrn_measurement_method '\w scans'
_diffrn_radiation_monochromator graphite
_diffrn_radiation_source 'Enhance (Mo) X-ray Source'
_diffrn_radiation_type MoK\a
_diffrn_radiation_wavelength 0.71070
_diffrn_reflns_av_R_equivalents 0.0269
_diffrn_reflns_av_sigmaI/netI 0.0389
_diffrn_reflns_limit_h_max 23
_diffrn_reflns_limit_h_min -23
_diffrn_reflns_limit_k_max 10
_diffrn_reflns_limit_k_min -10
_diffrn_reflns_limit_l_max 29
_diffrn_reflns_limit_l_min -19
_diffrn_reflns_number 7985
_diffrn_reflns_theta_full 26.00
_diffrn_reflns_theta_max 26.00
_diffrn_reflns_theta_min 3.22
_exptl_absorpt_coefficient_mu 0.705
_exptl_absorpt_correction_T_max 0.8546
_exptl_absorpt_correction_T_min 0.7904
_exptl_absorpt_correction_type multi-scan
_exptl_absorpt_process_details '(ABSCOR; Higashi, 1995)'
_exptl_crystal_colour 'light green'
_exptl_crystal_density_diffrn 1.402
_exptl_crystal_density_method 'not measured'
_exptl_crystal_description block
_exptl_crystal_F_000 1692
_exptl_crystal_size_max 0.35
_exptl_crystal_size_mid 0.28
_exptl_crystal_size_min 0.23
_refine_diff_density_max 0.262
_refine_diff_density_min -0.357
_refine_ls_extinction_method none
_refine_ls_goodness_of_fit_ref 1.036
_refine_ls_hydrogen_treatment mixed
_refine_ls_matrix_type full
_refine_ls_number_parameters 273
_refine_ls_number_reflns 3773
_refine_ls_number_restraints 2
_refine_ls_restrained_S_all 1.036
_refine_ls_R_factor_all 0.0603
_refine_ls_R_factor_gt 0.0403
_refine_ls_shift/su_max 0.000
_refine_ls_shift/su_mean 0.000
_refine_ls_structure_factor_coef Fsqd
_refine_ls_weighting_details 'calc w=1/[\s^2^(Fo^2^)+(0.0374P)^2^+1.7477P] where P=(Fo^2^+2Fc^2^)/3'
_refine_ls_weighting_scheme calc
_refine_ls_wR_factor_gt 0.0850
_refine_ls_wR_factor_ref 0.0920
_reflns_number_gt 2899
_reflns_number_total 3773
_reflns_threshold_expression I>2sigma(I)
_cod_data_source_file bg3156.cif
_cod_data_source_block I
_cod_original_sg_symbol_H-M 'C 2/c'
_cod_database_code 2018939
_cod_database_fobs_code 2018939

loop_
_symmetry_equiv_pos_as_xyz
'x, y, z'
'-x, y, -z+1/2'
'x+1/2, y+1/2, z'
'-x+1/2, y+1/2, -z+1/2'
'-x, -y, -z'
'x, -y, z-1/2'
'-x+1/2, -y+1/2, -z'
'x+1/2, -y+1/2, z-1/2'

loop_
_atom_site_type_symbol
_atom_site_label
_atom_site_fract_x
_atom_site_fract_y
_atom_site_fract_z
_atom_site_U_iso_or_equiv
_atom_site_adp_type
_atom_site_calc_flag
_atom_site_refinement_flags
_atom_site_occupancy
_atom_site_symmetry_multiplicity
_atom_site_disorder_assembly
_atom_site_disorder_group
Cu Cu1 0.5000 0.68748(4) 0.2500 0.04778(15) Uani d S 1 2 . .
P P1 0.29432(3) 0.61293(6) 0.13903(3) 0.03567(16) Uani d . 1 1 . .
O O1 0.31125(8) 0.53308(17) 0.19585(7) 0.0450(4) Uani d . 1 1 . .
O O2 0.44481(8) 0.63981(19) 0.17292(7) 0.0483(4) Uani d . 1 1 A .
O O3 0.52932(10) 0.5691(3) 0.12567(9) 0.0817(7) Uani d . 1 1 A .
O O5 0.59180(10) 0.6750(2) 0.22459(9) 0.0593(5) Uani d D 1 1 A .
H H5A 0.6220(13) 0.623(3) 0.2464(11) 0.071 Uiso d D 1 1 . .
H H5B 0.5834(16) 0.630(3) 0.1933(9) 0.071 Uiso d D 1 1 . .
C C1 0.30939(12) 0.8170(2) 0.14218(10) 0.0384(5) Uani d . 1 1 . .
C C2 0.34550(13) 0.8969(3) 0.10572(11) 0.0495(6) Uani d . 1 1 . .
H H2 0.3645 0.8446 0.0777 0.059 Uiso calc R 1 1 . .
C C3 0.35356(15) 1.0549(3) 0.11067(14) 0.0628(8) Uani d . 1 1 . .
H H3 0.3782 1.1081 0.0863 0.075 Uiso calc R 1 1 . .
C C4 0.32483(16) 1.1322(3) 0.15192(14) 0.0657(8) Uani d . 1 1 . .
H H4 0.3301 1.2379 0.1554 0.079 Uiso calc R 1 1 . .
C C5 0.28873(18) 1.0547(3) 0.18760(14) 0.0706(9) Uani d . 1 1 . .
H H5 0.2689 1.1078 0.2150 0.085 Uiso calc R 1 1 . .
C C6 0.28133(15) 0.8979(3) 0.18344(12) 0.0573(7) Uani d . 1 1 . .
H H6 0.2573 0.8459 0.2085 0.069 Uiso calc R 1 1 . .
C C7 0.19932(12) 0.5965(2) 0.11218(10) 0.0391(5) Uani d . 1 1 . .
C C8 0.16312(14) 0.6945(3) 0.07057(12) 0.0535(7) Uani d . 1 1 . .
H H8 0.1874 0.7749 0.0569 0.064 Uiso calc R 1 1 . .
C C9 0.09132(15) 0.6733(3) 0.04936(13) 0.0643(8) Uani d . 1 1 . .
H H9 0.0677 0.7379 0.0208 0.077 Uiso calc R 1 1 . .
C C10 0.05493(15) 0.5574(4) 0.07026(14) 0.0693(8) Uani d . 1 1 . .
H H10 0.0064 0.5449 0.0564 0.083 Uiso calc R 1 1 . .
C C11 0.08929(15) 0.4601(4) 0.11132(14) 0.0697(8) Uani d . 1 1 . .
H H11 0.0643 0.3812 0.1251 0.084 Uiso calc R 1 1 . .
C C12 0.16157(14) 0.4789(3) 0.13247(12) 0.0555(7) Uani d . 1 1 . .
H H12 0.1849 0.4123 0.1604 0.067 Uiso calc R 1 1 . .
C C13 0.33548(11) 0.5298(2) 0.08165(10) 0.0360(5) Uani d . 1 1 . .
C C14 0.29065(13) 0.4671(3) 0.03398(11) 0.0479(6) Uani d . 1 1 . .
H H14 0.2415 0.4739 0.0318 0.058 Uiso calc R 1 1 . .
C C15 0.31673(15) 0.3952(3) -0.01026(11) 0.0556(7) Uani d . 1 1 . .
H H15 0.2853 0.3559 -0.0417 0.067 Uiso calc R 1 1 . .
C C16 0.38885(15) 0.3820(3) -0.00756(12) 0.0577(7) Uani d . 1 1 . .
H H16 0.4068 0.3332 -0.0369 0.069 Uiso calc R 1 1 . .
C C17 0.43433(14) 0.4416(3) 0.03892(11) 0.0514(6) Uani d . 1 1 . .
H H17 0.4833 0.4314 0.0407 0.062 Uiso calc R 1 1 . .
C C18 0.40958(12) 0.5168(2) 0.08349(10) 0.0379(5) Uani d . 1 1 A .
C C19 0.46612(12) 0.5802(3) 0.13098(11) 0.0440(6) Uani d . 1 1 . .
O O4 0.4885(4) 0.9310(4) 0.2624(3) 0.0662(16) Uani d P 0.50 1 A -1
N N1 0.5189(7) 1.1726(5) 0.2422(4) 0.078(3) Uani d P 0.50 1 A -1
C C20 0.5253(4) 1.0211(6) 0.2420(3) 0.0584(17) Uani d P 0.50 1 A -1
H H20A 0.5613 0.9808 0.2246 0.070 Uiso calc PR 0.50 1 A -1
C C21 0.5684(6) 1.2681(15) 0.2186(6) 0.108(4) Uani d P 0.50 1 A -1
H H21A 0.6005 1.2047 0.2020 0.163 Uiso calc PR 0.50 1 A -1
H H21B 0.5952 1.3295 0.2488 0.163 Uiso calc PR 0.50 1 A -1
H H21C 0.5425 1.3337 0.1895 0.163 Uiso calc PR 0.50 1 A -1
C C22 0.4703(7) 1.2443(16) 0.2735(7) 0.114(5) Uani d P 0.50 1 A -1
H H22A 0.4447 1.1672 0.2903 0.171 Uiso calc PR 0.50 1 A -1
H H22B 0.4373 1.3065 0.2477 0.171 Uiso calc PR 0.50 1 A -1
H H22C 0.4965 1.3074 0.3033 0.171 Uiso calc PR 0.50 1 A -1

loop_
_atom_site_aniso_label
_atom_site_aniso_U_11
_atom_site_aniso_U_22
_atom_site_aniso_U_33
_atom_site_aniso_U_12
_atom_site_aniso_U_13
_atom_site_aniso_U_23
Cu1 0.0490(3) 0.0357(2) 0.0519(3) 0.000 -0.0088(2) 0.000
P1 0.0398(3) 0.0315(3) 0.0353(3) 0.0013(2) 0.0058(2) 0.0016(2)
O1 0.0536(10) 0.0425(8) 0.0371(9) -0.0002(8) 0.0037(7) 0.0050(7)
O2 0.0409(9) 0.0540(10) 0.0463(11) 0.0079(8) -0.0022(8) -0.0094(8)
O3 0.0408(11) 0.150(2) 0.0550(13) -0.0087(12) 0.0108(9) -0.0131(13)
O5 0.0497(11) 0.0721(13) 0.0502(12) -0.0139(10) -0.0070(9) 0.0180(10)
C1 0.0403(12) 0.0348(11) 0.0389(13) 0.0023(10) 0.0037(10) 0.0022(10)
C2 0.0534(15) 0.0433(13) 0.0543(17) 0.0056(12) 0.0167(12) 0.0079(12)
C3 0.0621(17) 0.0446(15) 0.082(2) -0.0038(14) 0.0138(16) 0.0221(15)
C4 0.076(2) 0.0344(13) 0.081(2) 0.0027(14) -0.0005(17) -0.0011(14)
C5 0.097(2) 0.0424(15) 0.076(2) 0.0078(16) 0.0247(19) -0.0096(14)
C6 0.0755(19) 0.0433(14) 0.0586(18) 0.0023(13) 0.0265(15) -0.0032(12)
C7 0.0411(12) 0.0365(11) 0.0409(14) 0.0021(10) 0.0103(10) 0.0003(10)
C8 0.0469(15) 0.0540(15) 0.0601(18) 0.0049(12) 0.0111(12) 0.0150(13)
C9 0.0471(16) 0.0763(19) 0.067(2) 0.0155(15) 0.0042(14) 0.0081(16)
C10 0.0380(14) 0.096(2) 0.072(2) -0.0058(16) 0.0048(14) -0.0051(18)
C11 0.0554(18) 0.076(2) 0.078(2) -0.0233(16) 0.0131(16) 0.0032(17)
C12 0.0581(17) 0.0520(15) 0.0553(17) -0.0055(13) 0.0068(13) 0.0080(13)
C13 0.0385(12) 0.0305(11) 0.0382(13) 0.0007(10) 0.0051(10) 0.0013(9)
C14 0.0424(14) 0.0520(14) 0.0477(16) -0.0028(12) 0.0036(11) -0.0073(12)
C15 0.0626(17) 0.0579(16) 0.0448(16) -0.0062(14) 0.0058(13) -0.0144(13)
C16 0.0686(19) 0.0580(16) 0.0512(17) -0.0003(14) 0.0235(14) -0.0149(13)
C17 0.0483(14) 0.0556(15) 0.0526(17) 0.0040(12) 0.0157(12) -0.0045(13)
C18 0.0419(13) 0.0358(11) 0.0362(13) -0.0002(10) 0.0072(10) 0.0038(10)
C19 0.0400(14) 0.0492(13) 0.0418(15) 0.0016(11) 0.0048(11) 0.0091(11)
O4 0.087(5) 0.0351(17) 0.079(6) 0.004(3) 0.020(3) -0.010(2)
N1 0.146(12) 0.033(3) 0.050(6) -0.002(4) 0.004(5) 0.002(3)
C20 0.087(5) 0.038(3) 0.049(4) -0.001(3) 0.009(3) 0.006(3)
C21 0.154(12) 0.061(5) 0.106(8) -0.022(7) 0.012(8) 0.012(5)
C22 0.118(11) 0.057(7) 0.168(13) 0.005(8) 0.026(9) -0.025(7)

loop_
_atom_type_symbol
_atom_type_description
_atom_type_scat_dispersion_real
_atom_type_scat_dispersion_imag
_atom_type_scat_source
C C 0.0033 0.0016 'International Tables Vol C Tables 4.2.6.8 and 6.1.1.4'
H H 0.0000 0.0000 'International Tables Vol C Tables 4.2.6.8 and 6.1.1.4'
Cu Cu 0.3201 1.2651 'International Tables Vol C Tables 4.2.6.8 and 6.1.1.4'
N N 0.0061 0.0033 'International Tables Vol C Tables 4.2.6.8 and 6.1.1.4'
O O 0.0106 0.0060 'International Tables Vol C Tables 4.2.6.8 and 6.1.1.4'
P P 0.1023 0.0942 'International Tables Vol C Tables 4.2.6.8 and 6.1.1.4'

loop_
_geom_angle_atom_site_label_1
_geom_angle_atom_site_label_2
_geom_angle_atom_site_label_3
_geom_angle_site_symmetry_1
_geom_angle_site_symmetry_3
_geom_angle
_geom_angle_publ_flag
O5 Cu1 O5 . 2_655 173.60(12) y
O5 Cu1 O2 2_655 2_655 93.55(7) ?
O5 Cu1 O2 . 2_655 85.10(7) y
O5 Cu1 O2 2_655 . 85.10(7) ?
O5 Cu1 O2 . . 93.55(7) y
O2 Cu1 O2 . 2_655 155.65(10) y
O5 Cu1 O4 2_655 2_655 102.40(15) ?
O5 Cu1 O4 . 2_655 83.98(15) y
O2 Cu1 O4 2_655 2_655 106.4(2) ?
O2 Cu1 O4 . 2_655 97.6(2) y
O5 Cu1 O4 2_655 . 83.98(15) ?
O4 Cu1 O5 . . 102.40(15) y
O2 Cu1 O4 2_655 . 97.6(2) ?
O2 Cu1 O4 . . 106.4(2) ?
O4 Cu1 O4 2_655 . 21.1(2) ?
O1 P1 C1 . . 114.65(10) ?
O1 P1 C7 . . 108.45(10) ?
C1 P1 C7 . . 103.53(10) ?
O1 P1 C13 . . 115.28(9) ?
C1 P1 C13 . . 109.58(10) ?
C7 P1 C13 . . 104.12(10) ?
C19 O2 Cu1 . . 128.54(15) ?
Cu1 O5 H5A . . 113(2) ?
Cu1 O5 H5B . . 105(2) ?
H5A O5 H5B . . 107(3) ?
C2 C1 C6 . . 118.6(2) ?
C2 C1 P1 . . 124.46(17) ?
C6 C1 P1 . . 116.97(17) ?
C1 C2 C3 . . 120.5(2) ?
C1 C2 H2 . . 119.7 ?
C3 C2 H2 . . 119.7 ?
C4 C3 C2 . . 119.6(3) ?
C4 C3 H3 . . 120.2 ?
C2 C3 H3 . . 120.2 ?
C5 C4 C3 . . 120.3(2) ?
C5 C4 H4 . . 119.9 ?
C3 C4 H4 . . 119.9 ?
C4 C5 C6 . . 120.5(3) ?
C4 C5 H5 . . 119.8 ?
C6 C5 H5 . . 119.8 ?
C5 C6 C1 . . 120.6(3) ?
C5 C6 H6 . . 119.7 ?
C1 C6 H6 . . 119.7 ?
C12 C7 C8 . . 118.6(2) ?
C12 C7 P1 . . 119.02(18) ?
C8 C7 P1 . . 122.37(18) ?
C9 C8 C7 . . 120.4(2) ?
C9 C8 H8 . . 119.8 ?
C7 C8 H8 . . 119.8 ?
C10 C9 C8 . . 120.1(3) ?
C10 C9 H9 . . 120.0 ?
C8 C9 H9 . . 120.0 ?
C11 C10 C9 . . 120.5(3) ?
C11 C10 H10 . . 119.7 ?
C9 C10 H10 . . 119.7 ?
C10 C11 C12 . . 119.9(3) ?
C10 C11 H11 . . 120.0 ?
C12 C11 H11 . . 120.0 ?
C11 C12 C7 . . 120.4(3) ?
C11 C12 H12 . . 119.8 ?
C7 C12 H12 . . 119.8 ?
C14 C13 C18 . . 117.2(2) ?
C14 C13 P1 . . 118.04(17) ?
C18 C13 P1 . . 124.70(17) ?
C15 C14 C13 . . 122.4(2) ?
C15 C14 H14 . . 118.8 ?
C13 C14 H14 . . 118.8 ?
C16 C15 C14 . . 119.8(2) ?
C16 C15 H15 . . 120.1 ?
C14 C15 H15 . . 120.1 ?
C15 C16 C17 . . 119.2(2) ?
C15 C16 H16 . . 120.4 ?
C17 C16 H16 . . 120.4 ?
C16 C17 C18 . . 122.1(2) ?
C16 C17 H17 . . 118.9 ?
C18 C17 H17 . . 118.9 ?
C17 C18 C13 . . 119.3(2) ?
C17 C18 C19 . . 116.1(2) ?
C13 C18 C19 . . 124.6(2) ?
O3 C19 O2 . . 125.1(2) ?
O3 C19 C18 . . 118.2(2) ?
O2 C19 C18 . . 116.7(2) ?
C20 O4 Cu1 . . 120.4(3) ?
C20 N1 C22 . . 120.5(7) ?
C20 N1 C21 . . 120.4(8) ?
C22 N1 C21 . . 118.4(5) ?
O4 C20 N1 . . 125.8(6) ?
O4 C20 H20A . . 117.1 ?
N1 C20 H20A . . 117.1 ?
N1 C21 H21A . . 109.5 ?
N1 C21 H21B . . 109.5 ?
H21A C21 H21B . . 109.5 ?
N1 C21 H21C . . 109.5 ?
H21A C21 H21C . . 109.5 ?
H21B C21 H21C . . 109.5 ?
N1 C22 H22A . . 109.5 ?
N1 C22 H22B . . 109.5 ?
H22A C22 H22B . . 109.5 ?
N1 C22 H22C . . 109.5 ?
H22A C22 H22C . . 109.5 ?
H22B C22 H22C . . 109.5 ?

loop_
_geom_bond_atom_site_label_1
_geom_bond_atom_site_label_2
_geom_bond_site_symmetry_2
_geom_bond_distance
_geom_bond_publ_flag
Cu1 O2 2_655 1.9737(16) ?
Cu1 O2 . 1.9737(16) y
Cu1 O4 2_655 2.163(4) ?
Cu1 O4 . 2.163(4) y
Cu1 O5 2_655 1.952(2) ?
Cu1 O5 . 1.952(2) y
P1 O1 . 1.4941(16) ?
P1 C1 . 1.804(2) ?
P1 C7 . 1.811(2) ?
P1 C13 . 1.833(2) ?
O2 C19 . 1.250(3) ?
O3 C19 . 1.237(3) ?
O5 H5A . 0.835(17) ?
O5 H5B . 0.828(17) ?
C1 C2 . 1.384(3) ?
C1 C6 . 1.387(3) ?
C2 C3 . 1.391(3) ?
C2 H2 . 0.9300 ?
C3 C4 . 1.377(4) ?
C3 H3 . 0.9300 ?
C4 C5 . 1.361(4) ?
C4 H4 . 0.9300 ?
C5 C6 . 1.377(4) ?
C5 H5 . 0.9300 ?
C6 H6 . 0.9300 ?
C7 C12 . 1.388(3) ?
C7 C8 . 1.388(3) ?
C8 C9 . 1.381(4) ?
C8 H8 . 0.9300 ?
C9 C10 . 1.368(4) ?
C9 H9 . 0.9300 ?
C10 C11 . 1.364(4) ?
C10 H10 . 0.9300 ?
C11 C12 . 1.387(4) ?
C11 H11 . 0.9300 ?
C12 H12 . 0.9300 ?
C13 C14 . 1.395(3) ?
C13 C18 . 1.409(3) ?
C14 C15 . 1.386(3) ?
C14 H14 . 0.9300 ?
C15 C16 . 1.368(4) ?
C15 H15 . 0.9300 ?
C16 C17 . 1.371(4) ?
C16 H16 . 0.9300 ?
C17 C18 . 1.393(3) ?
C17 H17 . 0.9300 ?
C18 C19 . 1.511(3) ?
O4 C20 . 1.211(6) ?
N1 C20 . 1.328(7) ?
N1 C22 . 1.427(12) ?
N1 C21 . 1.445(12) ?
C20 H20A . 0.9300 ?
C21 H21A . 0.9600 ?
C21 H21B . 0.9600 ?
C21 H21C . 0.9600 ?
C22 H22A . 0.9600 ?
C22 H22B . 0.9600 ?
C22 H22C . 0.9600 ?

loop_
_geom_hbond_atom_site_label_D
_geom_hbond_atom_site_label_H
_geom_hbond_atom_site_label_A
_geom_hbond_site_symmetry_A
_geom_hbond_distance_DH
_geom_hbond_distance_HA
_geom_hbond_distance_DA
_geom_hbond_angle_DHA
O5 H5B O3 . 0.828(17) 1.82(2) 2.592(3) 156(3)
O5 H5A O1 2_655 0.835(17) 1.859(18) 2.686(2) 170(3)
C17 H17 O3 . 0.93 2.37 2.714(3) 101.8
